data_7156509
loop_
_publ_author_name
'Liu, Kun'
'Shang, Xinye'
'Cheng, Yuyu'
'Chang, Xiaoyong'
'Li, Pengfei'
'Li, Wenjun'

_publ_section_title
;
 Regioselective [3 + 2]-annulation of hydrazonyl chlorides with
 1,3-dicarbonyl compounds for assembling of polysubstituted pyrazoles.
;
_journal_issue 42
_journal_name_full 'Organic &amp; biomolecular chemistry'
_journal_page_first 7811
_journal_page_last 7814
_journal_paper_doi 10.1039/c8ob02352b
_journal_volume 16
_journal_year 2018
_chemical_formula_moiety 'C18 H16 N2 O'
_chemical_formula_sum 'C18 H16 N2 O'
_chemical_formula_weight 276.33
_space_group_crystal_system monoclinic
_space_group_IT_number 14
_space_group_name_Hall '-P 2yn'
_space_group_name_H-M_alt 'P 1 21/n 1'
_symmetry_space_group_name_Hall '-P 2yn'
_symmetry_space_group_name_H-M 'P 1 21/n 1'
_atom_sites_solution_hydrogens geom
_atom_sites_solution_primary dual
_audit_creation_date 2017-12-18
_audit_creation_method
;
Olex2 1.2
(compiled 2017.08.10 svn.r3458 for OlexSys, GUI svn.r5381)
;
_audit_update_record
;
2018-09-12 deposited with the CCDC.
2018-10-11 downloaded from the CCDC.
;
_cell_angle_alpha 90
_cell_angle_beta 108.952(3)
_cell_angle_gamma 90
_cell_formula_units_Z 4
_cell_length_a 14.2864(13)
_cell_length_b 5.3688(5)
_cell_length_c 19.4632(16)
_cell_measurement_reflns_used 9687
_cell_measurement_temperature 100
_cell_measurement_theta_max 27.45
_cell_measurement_theta_min 3.02
_cell_volume 1411.9(2)
_computing_cell_refinement 'SAINT v8.37A (Bruker, 2015)'
_computing_data_reduction 'SAINT v8.37A (Bruker, 2015)'
_computing_molecular_graphics 'Olex2 (Dolomanov et al., 2009)'
_computing_publication_material 'Olex2 (Dolomanov et al., 2009)'
_computing_structure_refinement 'XL (Sheldrick, 2008)'
_computing_structure_solution 'ShelXT (Sheldrick, 2015)'
_diffrn_ambient_temperature 100
_diffrn_detector 'Bruker PHOTO 100 area detector'
_diffrn_detector_area_resol_mean 7.9
_diffrn_detector_type 'CCD area detector'
_diffrn_measured_fraction_theta_full 0.998
_diffrn_measured_fraction_theta_max 0.992
_diffrn_measurement_device 'three-circle diffractometer'
_diffrn_measurement_device_type 'Bruker PHOTO 100 area detector'
_diffrn_measurement_method '\w and \f scans'
_diffrn_radiation_monochromator 'mirror optics'
_diffrn_radiation_probe x-ray
_diffrn_radiation_type MoK\a
_diffrn_radiation_wavelength 0.71073
_diffrn_reflns_av_R_equivalents 0.0460
_diffrn_reflns_av_unetI/netI 0.0400
_diffrn_reflns_Laue_measured_fraction_full 0.998
_diffrn_reflns_Laue_measured_fraction_max 0.992
_diffrn_reflns_limit_h_max 18
_diffrn_reflns_limit_h_min -18
_diffrn_reflns_limit_k_max 6
_diffrn_reflns_limit_k_min -6
_diffrn_reflns_limit_l_max 25
_diffrn_reflns_limit_l_min -25
_diffrn_reflns_number 17531
_diffrn_reflns_point_group_measured_fraction_full 0.998
_diffrn_reflns_point_group_measured_fraction_max 0.992
_diffrn_reflns_theta_full 25.242
_diffrn_reflns_theta_max 27.519
_diffrn_reflns_theta_min 3.015
_diffrn_source 'microfocus sealed X-ray tube'
_diffrn_source_type 'Incoatec I\ms'
_diffrn_standards_number 0
_exptl_absorpt_coefficient_mu 0.082
_exptl_absorpt_correction_T_max 0.7456
_exptl_absorpt_correction_T_min 0.7008
_exptl_absorpt_correction_type multi-scan
_exptl_absorpt_process_details
'SADABS-2014/5 (Bruker,2014/5) was used for absorption correction. wR2(int) was 0.1097 before and 0.0686 after correction. The Ratio of minimum to maximum transmission is 0.9399. The \l/2 correction factor is Not present.'
_exptl_crystal_colour yellow
_exptl_crystal_colour_primary yellow
_exptl_crystal_density_diffrn 1.300
_exptl_crystal_description block
_exptl_crystal_F_000 584
_exptl_crystal_size_max 0.42
_exptl_crystal_size_mid 0.4
_exptl_crystal_size_min 0.36
_refine_diff_density_max 0.316
_refine_diff_density_min -0.216
_refine_diff_density_rms 0.053
_refine_ls_extinction_coef 0.021(3)
_refine_ls_extinction_expression Fc^*^=kFc[1+0.001xFc^2^\l^3^/sin(2\q)]^-1/4^
_refine_ls_extinction_method 'SHELXL-2014/7 (Sheldrick 2014'
_refine_ls_goodness_of_fit_ref 1.043
_refine_ls_hydrogen_treatment constr
_refine_ls_matrix_type full
_refine_ls_number_parameters 193
_refine_ls_number_reflns 3204
_refine_ls_number_restraints 0
_refine_ls_restrained_S_all 1.043
_refine_ls_R_factor_all 0.0526
_refine_ls_R_factor_gt 0.0422
_refine_ls_shift/su_max 0.002
_refine_ls_shift/su_mean 0.000
_refine_ls_structure_factor_coef Fsqd
_refine_ls_weighting_details 'w=1/[\s^2^(Fo^2^)+(0.0462P)^2^+0.6730P] where P=(Fo^2^+2Fc^2^)/3'
_refine_ls_weighting_scheme calc
_refine_ls_wR_factor_gt 0.1004
_refine_ls_wR_factor_ref 0.1067
_reflns_Friedel_coverage 0.000
_reflns_number_gt 2698
_reflns_number_total 3204
_reflns_threshold_expression 'I > 2\s(I)'
_cod_data_source_file c8ob02352b2.cif
_cod_data_source_block mo_cxy0266_0m
_cod_depositor_comments 'Adding full bibliography for 7156509.cif.'
_cod_database_code 7156509
_shelx_shelxl_version_number 2014/7
_shelx_space_group_comment
;
The symmetry employed for this shelxl refinement is uniquely defined
by the following loop, which should always be used as a source of
symmetry information in preference to the above space-group names.
They are only intended as comments.
;
_shelx_estimated_absorpt_t_max 0.971
_shelx_estimated_absorpt_t_min 0.966
_olex2_refinement_description
;
1. Fixed Uiso
 At 1.2 times of:
  All C(H) groups
 At 1.5 times of:
  All C(H,H,H) groups
2.a Aromatic/amide H refined with riding coordinates:
 C2(H2), C3(H3), C4(H4), C5(H5), C6(H6), C14(H14), C15(H15), C16(H16),
 C17(H17), C18(H18)
2.b Idealised Me refined as rotating group:
 C7(H7A,H7B,H7C), C11(H11A,H11B,H11C)
;
_olex2_submission_special_instructions 'No special instructions were received'

loop_
_space_group_symop_operation_xyz
'x, y, z'
'-x+1/2, y+1/2, -z+1/2'
'-x, -y, -z'
'x-1/2, -y-1/2, z-1/2'

loop_
_atom_site_label
_atom_site_type_symbol
_atom_site_fract_x
_atom_site_fract_y
_atom_site_fract_z
_atom_site_U_iso_or_equiv
_atom_site_adp_type
_atom_site_occupancy
_atom_site_site_symmetry_order
_atom_site_calc_flag
_atom_site_refinement_flags_posn
O1 O 0.52865(7) -0.18572(19) 0.43311(5) 0.0241(2) Uani 1 1 d .
N1 N 0.81416(8) 0.2830(2) 0.51256(6) 0.0159(2) Uani 1 1 d .
N2 N 0.75201(8) 0.34182(19) 0.44414(5) 0.0143(2) Uani 1 1 d .
C1 C 0.78837(9) 0.5175(2) 0.40339(6) 0.0149(3) Uani 1 1 d .
C2 C 0.72598(10) 0.6844(2) 0.35567(7) 0.0175(3) Uani 1 1 d .
H2 H 0.6568 0.6821 0.3481 0.021 Uiso 1 1 calc R
C3 C 0.76584(10) 0.8555(2) 0.31902(7) 0.0200(3) Uani 1 1 d .
H3 H 0.7232 0.9657 0.2847 0.024 Uiso 1 1 calc R
C4 C 0.86695(10) 0.8665(2) 0.33203(7) 0.0209(3) Uani 1 1 d .
H4 H 0.8938 0.9876 0.3081 0.025 Uiso 1 1 calc R
C5 C 0.92887(10) 0.7001(3) 0.38020(7) 0.0222(3) Uani 1 1 d .
H5 H 0.9983 0.7076 0.3893 0.027 Uiso 1 1 calc R
C6 C 0.88989(9) 0.5225(3) 0.41521(7) 0.0192(3) Uani 1 1 d .
H6 H 0.9322 0.4052 0.4470 0.023 Uiso 1 1 calc R
C7 C 0.58715(10) 0.2313(3) 0.35387(7) 0.0185(3) Uani 1 1 d .
H7A H 0.5418 0.3646 0.3569 0.028 Uiso 1 1 calc GR
H7B H 0.5507 0.0740 0.3419 0.028 Uiso 1 1 calc GR
H7C H 0.6162 0.2716 0.3160 0.028 Uiso 1 1 calc GR
C8 C 0.66739(9) 0.2063(2) 0.42509(7) 0.0138(3) Uani 1 1 d .
C9 C 0.67372(9) 0.0505(2) 0.48381(6) 0.0138(3) Uani 1 1 d .
C10 C 0.60156(9) -0.1432(2) 0.48602(7) 0.0159(3) Uani 1 1 d .
C11 C 0.61996(10) -0.2928(3) 0.55439(7) 0.0215(3) Uani 1 1 d .
H11A H 0.5664 -0.4137 0.5478 0.032 Uiso 1 1 calc GR
H11B H 0.6224 -0.1811 0.5948 0.032 Uiso 1 1 calc GR
H11C H 0.6831 -0.3811 0.5652 0.032 Uiso 1 1 calc GR
C12 C 0.76673(9) 0.1090(2) 0.53654(6) 0.0140(3) Uani 1 1 d .
C13 C 0.81404(9) 0.0128(2) 0.61152(6) 0.0146(3) Uani 1 1 d .
C14 C 0.79363(10) 0.1270(3) 0.66931(7) 0.0209(3) Uani 1 1 d .
H14 H 0.7503 0.2662 0.6605 0.025 Uiso 1 1 calc R
C15 C 0.83608(11) 0.0394(3) 0.73954(7) 0.0234(3) Uani 1 1 d .
H15 H 0.8219 0.1190 0.7786 0.028 Uiso 1 1 calc R
C16 C 0.89913(10) -0.1641(3) 0.75290(7) 0.0214(3) Uani 1 1 d .
H16 H 0.9275 -0.2257 0.8010 0.026 Uiso 1 1 calc R
C17 C 0.92064(10) -0.2771(3) 0.69578(8) 0.0233(3) Uani 1 1 d .
H17 H 0.9644 -0.4155 0.7049 0.028 Uiso 1 1 calc R
C18 C 0.87849(10) -0.1893(3) 0.62514(7) 0.0204(3) Uani 1 1 d .
H18 H 0.8937 -0.2672 0.5862 0.024 Uiso 1 1 calc R

loop_
_atom_site_aniso_label
_atom_site_aniso_U_11
_atom_site_aniso_U_22
_atom_site_aniso_U_33
_atom_site_aniso_U_23
_atom_site_aniso_U_13
_atom_site_aniso_U_12
O1 0.0225(5) 0.0284(5) 0.0173(5) 0.0010(4) 0.0009(4) -0.0100(4)
N1 0.0167(5) 0.0175(5) 0.0117(5) 0.0010(4) 0.0022(4) -0.0007(4)
N2 0.0156(5) 0.0153(5) 0.0108(5) 0.0008(4) 0.0026(4) -0.0004(4)
C1 0.0197(6) 0.0133(6) 0.0128(6) -0.0021(4) 0.0069(5) -0.0032(5)
C2 0.0187(6) 0.0164(6) 0.0183(6) -0.0008(5) 0.0074(5) 0.0010(5)
C3 0.0281(7) 0.0157(6) 0.0179(6) 0.0016(5) 0.0097(5) 0.0020(5)
C4 0.0306(7) 0.0182(6) 0.0176(6) -0.0018(5) 0.0128(6) -0.0065(5)
C5 0.0201(7) 0.0256(7) 0.0217(7) -0.0023(5) 0.0081(5) -0.0063(5)
C6 0.0175(6) 0.0209(7) 0.0176(6) 0.0009(5) 0.0038(5) -0.0009(5)
C7 0.0178(6) 0.0213(6) 0.0142(6) 0.0024(5) 0.0020(5) -0.0018(5)
C8 0.0133(6) 0.0143(6) 0.0139(6) -0.0021(4) 0.0044(5) 0.0001(4)
C9 0.0151(6) 0.0146(6) 0.0115(6) -0.0015(4) 0.0040(5) 0.0002(5)
C10 0.0163(6) 0.0168(6) 0.0144(6) -0.0013(5) 0.0046(5) -0.0007(5)
C11 0.0193(7) 0.0228(7) 0.0196(7) 0.0045(5) 0.0025(5) -0.0066(5)
C12 0.0152(6) 0.0136(6) 0.0130(6) -0.0022(4) 0.0043(5) 0.0003(5)
C13 0.0138(6) 0.0156(6) 0.0128(6) 0.0003(4) 0.0022(5) -0.0047(5)
C14 0.0260(7) 0.0185(7) 0.0176(6) 0.0010(5) 0.0060(5) 0.0035(5)
C15 0.0304(7) 0.0247(7) 0.0143(6) -0.0007(5) 0.0064(5) 0.0003(6)
C16 0.0211(7) 0.0238(7) 0.0151(6) 0.0044(5) 0.0002(5) -0.0039(5)
C17 0.0218(7) 0.0209(7) 0.0239(7) 0.0040(5) 0.0029(6) 0.0040(5)
C18 0.0222(7) 0.0216(7) 0.0165(6) -0.0013(5) 0.0051(5) 0.0014(5)

loop_
_atom_type_symbol
_atom_type_description
_atom_type_scat_dispersion_real
_atom_type_scat_dispersion_imag
_atom_type_scat_source
C C 0.0033 0.0016 'International Tables Vol C Tables 4.2.6.8 and 6.1.1.4'
H H 0.0000 0.0000 'International Tables Vol C Tables 4.2.6.8 and 6.1.1.4'
N N 0.0061 0.0033 'International Tables Vol C Tables 4.2.6.8 and 6.1.1.4'
O O 0.0106 0.0060 'International Tables Vol C Tables 4.2.6.8 and 6.1.1.4'

loop_
_geom_angle_atom_site_label_1
_geom_angle_atom_site_label_2
_geom_angle_atom_site_label_3
_geom_angle
C12 N1 N2 105.04(10)
N1 N2 C1 116.77(10)
C8 N2 N1 112.30(10)
C8 N2 C1 130.76(10)
C2 C1 N2 121.75(11)
C2 C1 C6 120.42(11)
C6 C1 N2 117.79(11)
C1 C2 H2 120.4
C1 C2 C3 119.24(12)
C3 C2 H2 120.4
C2 C3 H3 119.7
C4 C3 C2 120.69(12)
C4 C3 H3 119.7
C3 C4 H4 120.2
C3 C4 C5 119.66(12)
C5 C4 H4 120.2
C4 C5 H5 119.8
C4 C5 C6 120.32(12)
C6 C5 H5 119.8
C1 C6 H6 120.2
C5 C6 C1 119.60(12)
C5 C6 H6 120.2
H7A C7 H7B 109.5
H7A C7 H7C 109.5
H7B C7 H7C 109.5
C8 C7 H7A 109.5
C8 C7 H7B 109.5
C8 C7 H7C 109.5
N2 C8 C7 123.68(11)
N2 C8 C9 106.44(10)
C9 C8 C7 129.89(11)
C8 C9 C10 125.92(11)
C8 C9 C12 104.77(11)
C12 C9 C10 129.16(11)
O1 C10 C9 121.25(11)
O1 C10 C11 120.07(11)
C9 C10 C11 118.67(11)
C10 C11 H11A 109.5
C10 C11 H11B 109.5
C10 C11 H11C 109.5
H11A C11 H11B 109.5
H11A C11 H11C 109.5
H11B C11 H11C 109.5
N1 C12 C9 111.45(11)
N1 C12 C13 117.97(11)
C9 C12 C13 130.55(11)
C14 C13 C12 119.46(11)
C18 C13 C12 121.30(11)
C18 C13 C14 119.25(11)
C13 C14 H14 119.7
C15 C14 C13 120.53(13)
C15 C14 H14 119.7
C14 C15 H15 119.9
C14 C15 C16 120.16(13)
C16 C15 H15 119.9
C15 C16 H16 120.2
C17 C16 C15 119.65(12)
C17 C16 H16 120.2
C16 C17 H17 119.8
C16 C17 C18 120.42(13)
C18 C17 H17 119.8
C13 C18 C17 119.98(12)
C13 C18 H18 120.0
C17 C18 H18 120.0

loop_
_geom_bond_atom_site_label_1
_geom_bond_atom_site_label_2
_geom_bond_distance
O1 C10 1.2250(15)
N1 N2 1.3760(14)
N1 C12 1.3250(16)
N2 C1 1.4338(15)
N2 C8 1.3553(16)
C1 C2 1.3866(18)
C1 C6 1.3931(18)
C2 H2 0.9500
C2 C3 1.3930(18)
C3 H3 0.9500
C3 C4 1.384(2)
C4 H4 0.9500
C4 C5 1.386(2)
C5 H5 0.9500
C5 C6 1.3894(18)
C6 H6 0.9500
C7 H7A 0.9800
C7 H7B 0.9800
C7 H7C 0.9800
C7 C8 1.4905(17)
C8 C9 1.3954(17)
C9 C10 1.4746(17)
C9 C12 1.4253(17)
C10 C11 1.5028(17)
C11 H11A 0.9800
C11 H11B 0.9800
C11 H11C 0.9800
C12 C13 1.4875(17)
C13 C14 1.3928(18)
C13 C18 1.3915(18)
C14 H14 0.9500
C14 C15 1.3852(18)
C15 H15 0.9500
C15 C16 1.386(2)
C16 H16 0.9500
C16 C17 1.386(2)
C17 H17 0.9500
C17 C18 1.3919(18)
C18 H18 0.9500
